data_2227907
loop_
_publ_author_name
'Mohd Tajuddin, Amalina'
'Bahron, Hadariah'
'Wan Ibrahim, Wan Nazihah'
'Yamin, Bohari M.'

_publ_section_title
;
 Bis{2-[1-(benzylimino)ethyl]phenolato}palladium(II)
;
_journal_coeditor_code PV2311
_journal_issue 9
_journal_name_full 'Acta Crystallographica Section E'
_journal_page_first m1100
_journal_paper_doi 10.1107/S1600536810031375
_journal_volume 66
_journal_year 2010
_chemical_formula_iupac '[Pd (C15 H14 N1 O1)2]'
_chemical_formula_moiety 'C30 H28 N2 O2 Pd'
_chemical_formula_sum 'C30 H28 N2 O2 Pd'
_chemical_formula_weight 554.94
_chemical_name_systematic
;
Bis{2-[1-(benzylimino)ethyl]phenolato}palladium(II)
;
_space_group_IT_number 14
_symmetry_cell_setting monoclinic
_symmetry_space_group_name_Hall '-P 2yn'
_symmetry_space_group_name_H-M 'P 1 21/n 1'
_atom_sites_solution_hydrogens geom
_atom_sites_solution_primary direct
_atom_sites_solution_secondary difmap
_audit_creation_method SHELXL-97
_cell_angle_alpha 90.00
_cell_angle_beta 110.558(4)
_cell_angle_gamma 90.00
_cell_formula_units_Z 2
_cell_length_a 11.188(2)
_cell_length_b 9.4460(17)
_cell_length_c 11.984(2)
_cell_measurement_reflns_used 4170
_cell_measurement_temperature 298(2)
_cell_measurement_theta_max 25.5
_cell_measurement_theta_min 2.1
_cell_volume 1185.8(4)
_computing_cell_refinement 'SAINT (Bruker, 2000)'
_computing_data_collection 'SMART (Bruker, 2000)'
_computing_data_reduction 'SAINT (Bruker, 2000)'
_computing_molecular_graphics 'SHELXTL (Sheldrick, 2008)'
_computing_publication_material
;
SHELXTL (Sheldrick, 2008), PARST (Nardelli, 1995) and PLATON
(Spek, 2009)
;
_computing_structure_refinement 'SHELXL97 (Sheldrick, 2008)'
_computing_structure_solution 'SHELXS97 (Sheldrick, 2008)'
_diffrn_ambient_temperature 298(2)
_diffrn_detector_area_resol_mean 83.66
_diffrn_measured_fraction_theta_full 0.99
_diffrn_measured_fraction_theta_max 0.99
_diffrn_measurement_device_type
;
Bruker SMART APEX CCD area-detector diffractometer
;
_diffrn_measurement_method '\w scan'
_diffrn_radiation_monochromator graphite
_diffrn_radiation_source 'fine-focus sealed tube'
_diffrn_radiation_type MoK\a
_diffrn_radiation_wavelength 0.71073
_diffrn_reflns_av_R_equivalents 0.0378
_diffrn_reflns_av_sigmaI/netI 0.0469
_diffrn_reflns_limit_h_max 13
_diffrn_reflns_limit_h_min -13
_diffrn_reflns_limit_k_max 11
_diffrn_reflns_limit_k_min -11
_diffrn_reflns_limit_l_max 11
_diffrn_reflns_limit_l_min -14
_diffrn_reflns_number 6420
_diffrn_reflns_theta_full 25.5
_diffrn_reflns_theta_max 25.5
_diffrn_reflns_theta_min 2.1
_diffrn_standards_decay_% 0
_diffrn_standards_interval_count 0
_diffrn_standards_interval_time 0
_diffrn_standards_number 0
_exptl_absorpt_coefficient_mu 0.814
_exptl_absorpt_correction_T_max 0.908
_exptl_absorpt_correction_T_min 0.804
_exptl_absorpt_correction_type multi-scan
_exptl_absorpt_process_details '(SADABS; Bruker, 2000)'
_exptl_crystal_colour yellow
_exptl_crystal_density_diffrn 1.554
_exptl_crystal_density_method 'not measured'
_exptl_crystal_description block
_exptl_crystal_F_000 568
_exptl_crystal_size_max 0.28
_exptl_crystal_size_mid 0.20
_exptl_crystal_size_min 0.12
_refine_diff_density_max 0.88
_refine_diff_density_min -0.98
_refine_ls_extinction_method none
_refine_ls_goodness_of_fit_ref 1.18
_refine_ls_hydrogen_treatment constr
_refine_ls_matrix_type full
_refine_ls_number_parameters 161
_refine_ls_number_reflns 2177
_refine_ls_number_restraints 0
_refine_ls_restrained_S_all 1.18
_refine_ls_R_factor_all 0.042
_refine_ls_R_factor_gt 0.036
_refine_ls_shift/su_max_lt 0.001
_refine_ls_shift/su_mean 0.000
_refine_ls_structure_factor_coef Fsqd
_refine_ls_weighting_details 'calc w=1/[\s^2^(Fo^2^)+(0.0502P)^2^+0.7043P] where P=(Fo^2^+2Fc^2^)/3'
_refine_ls_weighting_scheme calc
_refine_ls_wR_factor_gt 0.105
_refine_ls_wR_factor_ref 0.109
_reflns_number_gt 1939
_reflns_number_total 2177
_reflns_threshold_expression I>2/s(I)
_cod_data_source_file pv2311.cif
_cod_data_source_block I
_cod_original_sg_symbol_H-M 'P 21/n'
_cod_database_code 2227907
_cod_database_fobs_code 2227907

loop_
_symmetry_equiv_pos_as_xyz
'x, y, z'
'-x+1/2, y+1/2, -z+1/2'
'-x, -y, -z'
'x-1/2, -y-1/2, z-1/2'

loop_
_atom_site_type_symbol
_atom_site_label
_atom_site_fract_x
_atom_site_fract_y
_atom_site_fract_z
_atom_site_U_iso_or_equiv
_atom_site_adp_type
_atom_site_calc_flag
_atom_site_refinement_flags
_atom_site_occupancy
_atom_site_disorder_assembly
_atom_site_disorder_group
Pd Pd1 0.5000 0.5000 0.0000 0.02879(16) Uani d S 1 . .
O O1 0.4462(2) 0.5912(3) 0.1236(2) 0.0409(6) Uani d . 1 . .
N N1 0.6541(2) 0.6317(3) 0.0459(2) 0.0323(6) Uani d . 1 . .
C C1 0.5319(3) 0.6226(3) 0.2285(3) 0.0335(7) Uani d . 1 . .
C C2 0.4944(3) 0.6076(4) 0.3284(3) 0.0422(8) Uani d . 1 . .
H H2A 0.4128 0.5748 0.3178 0.051 Uiso calc R 1 . .
C C3 0.5765(4) 0.6406(4) 0.4419(3) 0.0468(9) Uani d . 1 . .
H H3A 0.5503 0.6291 0.5069 0.056 Uiso calc R 1 . .
C C4 0.6971(4) 0.6906(4) 0.4583(4) 0.0498(10) Uani d . 1 . .
H H4A 0.7529 0.7116 0.5346 0.060 Uiso calc R 1 . .
C C5 0.7346(3) 0.7095(4) 0.3632(4) 0.0428(9) Uani d . 1 . .
H H5A 0.8156 0.7458 0.3760 0.051 Uiso calc R 1 . .
C C6 0.6551(3) 0.6758(3) 0.2454(3) 0.0326(7) Uani d . 1 . .
C C7 0.7007(3) 0.6991(3) 0.1464(3) 0.0335(7) Uani d . 1 . .
C C8 0.8047(4) 0.8088(4) 0.1658(4) 0.0437(9) Uani d . 1 . .
H H8A 0.7961 0.8529 0.0912 0.066 Uiso calc R 1 . .
H H8B 0.8867 0.7638 0.1977 0.066 Uiso calc R 1 . .
H H8C 0.7974 0.8793 0.2208 0.066 Uiso calc R 1 . .
C C9 0.7070(3) 0.6577(3) -0.0483(3) 0.0347(7) Uani d . 1 . .
H H9A 0.6993 0.5717 -0.0945 0.042 Uiso calc R 1 . .
H H9B 0.7972 0.6790 -0.0114 0.042 Uiso calc R 1 . .
C C10 0.6432(3) 0.7774(3) -0.1320(3) 0.0321(7) Uani d . 1 . .
C C11 0.5685(3) 0.8786(4) -0.1050(3) 0.0423(8) Uani d . 1 . .
H H11A 0.5541 0.8737 -0.0333 0.051 Uiso calc R 1 . .
C C12 0.5149(5) 0.9877(4) -0.1846(5) 0.0554(12) Uani d . 1 . .
H H12A 0.4646 1.0553 -0.1657 0.066 Uiso calc R 1 . .
C C13 0.5354(6) 0.9965(4) -0.2906(5) 0.0569(13) Uani d . 1 . .
H H13A 0.4998 1.0701 -0.3432 0.068 Uiso calc R 1 . .
C C14 0.6090(4) 0.8957(4) -0.3186(4) 0.0531(10) Uani d . 1 . .
H H14A 0.6231 0.9007 -0.3905 0.064 Uiso calc R 1 . .
C C15 0.6619(3) 0.7873(4) -0.2398(3) 0.0438(9) Uani d . 1 . .
H H15A 0.7112 0.7193 -0.2595 0.053 Uiso calc R 1 . .

loop_
_atom_site_aniso_label
_atom_site_aniso_U_11
_atom_site_aniso_U_22
_atom_site_aniso_U_33
_atom_site_aniso_U_12
_atom_site_aniso_U_13
_atom_site_aniso_U_23
Pd1 0.0270(2) 0.0261(2) 0.0302(3) -0.00145(11) 0.00621(17) 0.00023(12)
O1 0.0325(12) 0.0481(14) 0.0402(14) -0.0030(10) 0.0104(11) -0.0108(11)
N1 0.0297(13) 0.0273(13) 0.0396(16) 0.0003(11) 0.0116(12) 0.0024(12)
C1 0.0351(16) 0.0236(15) 0.039(2) 0.0035(13) 0.0098(15) -0.0020(14)
C2 0.0437(19) 0.0346(18) 0.053(2) -0.0016(15) 0.0227(18) -0.0025(16)
C3 0.057(2) 0.049(2) 0.036(2) 0.0019(18) 0.0177(18) -0.0037(17)
C4 0.053(2) 0.054(2) 0.034(2) 0.0033(18) 0.0051(18) -0.0084(18)
C5 0.0366(18) 0.041(2) 0.046(2) 0.0004(15) 0.0083(17) -0.0055(17)
C6 0.0357(16) 0.0268(16) 0.0317(18) 0.0023(13) 0.0074(14) -0.0005(13)
C7 0.0301(16) 0.0257(15) 0.038(2) 0.0009(13) 0.0041(14) 0.0009(14)
C8 0.0424(19) 0.0353(19) 0.050(2) -0.0090(15) 0.0115(18) -0.0001(17)
C9 0.0300(16) 0.0345(17) 0.040(2) -0.0021(13) 0.0133(15) -0.0002(14)
C10 0.0320(16) 0.0330(16) 0.0305(18) -0.0065(13) 0.0099(14) -0.0012(14)
C11 0.053(2) 0.043(2) 0.0287(19) 0.0076(16) 0.0111(16) 0.0007(16)
C12 0.074(3) 0.040(2) 0.052(3) 0.0167(18) 0.021(3) 0.0026(17)
C13 0.076(4) 0.038(2) 0.051(3) 0.0001(17) 0.016(3) 0.0121(16)
C14 0.072(3) 0.051(2) 0.043(2) -0.010(2) 0.029(2) 0.0042(18)
C15 0.050(2) 0.043(2) 0.046(2) -0.0010(16) 0.0268(18) -0.0005(17)

loop_
_atom_type_symbol
_atom_type_description
_atom_type_scat_dispersion_real
_atom_type_scat_dispersion_imag
_atom_type_scat_source
C C 0.0033 0.0016 'International Tables Vol C Tables 4.2.6.8 and 6.1.1.4'
H H 0.0000 0.0000 'International Tables Vol C Tables 4.2.6.8 and 6.1.1.4'
N N 0.0061 0.0033 'International Tables Vol C Tables 4.2.6.8 and 6.1.1.4'
O O 0.0106 0.0060 'International Tables Vol C Tables 4.2.6.8 and 6.1.1.4'
Pd Pd -0.9988 1.0072 'International Tables Vol C Tables 4.2.6.8 and 6.1.1.4'

loop_
_geom_angle_atom_site_label_1
_geom_angle_atom_site_label_2
_geom_angle_atom_site_label_3
_geom_angle_site_symmetry_1
_geom_angle_site_symmetry_3
_geom_angle
_geom_angle_publ_flag
O1 Pd1 O1 . 3_665 180.00(8) ?
O1 Pd1 N1 . 3_665 90.97(10) ?
O1 Pd1 N1 3_665 3_665 89.03(10) ?
O1 Pd1 N1 . . 89.03(10) ?
O1 Pd1 N1 3_665 . 90.97(10) ?
N1 Pd1 N1 3_665 . 180.00(11) ?
C1 O1 Pd1 . . 120.0(2) ?
C7 N1 C9 . . 119.5(3) ?
C7 N1 Pd1 . . 125.1(2) ?
C9 N1 Pd1 . . 115.2(2) ?
O1 C1 C2 . . 117.0(3) ?
O1 C1 C6 . . 124.2(3) ?
C2 C1 C6 . . 118.7(3) ?
C3 C2 C1 . . 121.4(3) ?
C3 C2 H2A . . 119.3 ?
C1 C2 H2A . . 119.3 ?
C4 C3 C2 . . 119.7(3) ?
C4 C3 H3A . . 120.1 ?
C2 C3 H3A . . 120.1 ?
C5 C4 C3 . . 120.1(4) ?
C5 C4 H4A . . 119.9 ?
C3 C4 H4A . . 119.9 ?
C4 C5 C6 . . 122.4(4) ?
C4 C5 H5A . . 118.8 ?
C6 C5 H5A . . 118.8 ?
C1 C6 C5 . . 117.6(3) ?
C1 C6 C7 . . 122.5(3) ?
C5 C6 C7 . . 119.9(3) ?
N1 C7 C6 . . 122.5(3) ?
N1 C7 C8 . . 120.9(3) ?
C6 C7 C8 . . 116.5(3) ?
C7 C8 H8A . . 109.5 ?
C7 C8 H8B . . 109.5 ?
H8A C8 H8B . . 109.5 ?
C7 C8 H8C . . 109.5 ?
H8A C8 H8C . . 109.5 ?
H8B C8 H8C . . 109.5 ?
N1 C9 C10 . . 114.3(3) ?
N1 C9 H9A . . 108.7 ?
C10 C9 H9A . . 108.7 ?
N1 C9 H9B . . 108.7 ?
C10 C9 H9B . . 108.7 ?
H9A C9 H9B . . 107.6 ?
C11 C10 C15 . . 118.3(3) ?
C11 C10 C9 . . 123.0(3) ?
C15 C10 C9 . . 118.6(3) ?
C10 C11 C12 . . 120.3(4) ?
C10 C11 H11A . . 119.9 ?
C12 C11 H11A . . 119.9 ?
C13 C12 C11 . . 120.5(4) ?
C13 C12 H12A . . 119.7 ?
C11 C12 H12A . . 119.7 ?
C12 C13 C14 . . 119.6(4) ?
C12 C13 H13A . . 120.2 ?
C14 C13 H13A . . 120.2 ?
C13 C14 C15 . . 119.8(4) ?
C13 C14 H14A . . 120.1 ?
C15 C14 H14A . . 120.1 ?
C14 C15 C10 . . 121.4(3) ?
C14 C15 H15A . . 119.3 ?
C10 C15 H15A . . 119.3 ?

loop_
_geom_bond_atom_site_label_1
_geom_bond_atom_site_label_2
_geom_bond_site_symmetry_2
_geom_bond_distance
_geom_bond_publ_flag
Pd1 O1 . 1.981(2) ?
Pd1 O1 3_665 1.981(2) ?
Pd1 N1 3_665 2.039(3) ?
Pd1 N1 . 2.039(3) ?
O1 C1 . 1.319(4) ?
N1 C7 . 1.299(4) ?
N1 C9 . 1.468(4) ?
C1 C2 . 1.407(5) ?
C1 C6 . 1.414(4) ?
C2 C3 . 1.384(5) ?
C2 H2A . 0.9300 ?
C3 C4 . 1.377(5) ?
C3 H3A . 0.9300 ?
C4 C5 . 1.357(6) ?
C4 H4A . 0.9300 ?
C5 C6 . 1.415(5) ?
C5 H5A . 0.9300 ?
C6 C7 . 1.463(5) ?
C7 C8 . 1.514(4) ?
C8 H8A . 0.9600 ?
C8 H8B . 0.9600 ?
C8 H8C . 0.9600 ?
C9 C10 . 1.514(5) ?
C9 H9A . 0.9700 ?
C9 H9B . 0.9700 ?
C10 C11 . 1.380(5) ?
C10 C15 . 1.382(5) ?
C11 C12 . 1.389(6) ?
C11 H11A . 0.9300 ?
C12 C13 . 1.371(8) ?
C12 H12A . 0.9300 ?
C13 C14 . 1.375(6) ?
C13 H13A . 0.9300 ?
C14 C15 . 1.377(6) ?
C14 H14A . 0.9300 ?
C15 H15A . 0.9300 ?

loop_
_geom_hbond_atom_site_label_D
_geom_hbond_atom_site_label_H
_geom_hbond_atom_site_label_A
_geom_hbond_site_symmetry_D
_geom_hbond_site_symmetry_H
_geom_hbond_site_symmetry_A
_geom_hbond_distance_DH
_geom_hbond_distance_HA
_geom_hbond_distance_DA
_geom_hbond_angle_DHA
_geom_hbond_publ_flag
C9 H9A O1 . . 3_665 0.97 2.18 2.862(4) 127 yes
C11 H11A N1 . . 1_555 0.93 2.58 2.900(5) 101 no
C8 H8B Cg4 . . 4_565 0.96 2.57 3.523(5) 172 yes
C13 H13A Cg3 . . 3_675 0.93 2.87 3.626(5) 139 yes

loop_
_geom_torsion_atom_site_label_1
_geom_torsion_atom_site_label_2
_geom_torsion_atom_site_label_3
_geom_torsion_atom_site_label_4
_geom_torsion_site_symmetry_1
_geom_torsion_site_symmetry_2
_geom_torsion_site_symmetry_3
_geom_torsion_site_symmetry_4
_geom_torsion
_geom_torsion_publ_flag
O1 Pd1 O1 C1 3_665 . . . -15E1(10) ?
N1 Pd1 O1 C1 3_665 . . . 138.5(2) ?
N1 Pd1 O1 C1 . . . . -41.5(2) ?
O1 Pd1 N1 C7 . . . . 20.0(3) ?
O1 Pd1 N1 C7 3_665 . . . -160.0(3) ?
N1 Pd1 N1 C7 3_665 . . . 16E1(10) ?
O1 Pd1 N1 C9 . . . . -155.0(2) ?
O1 Pd1 N1 C9 3_665 . . . 25.0(2) ?
N1 Pd1 N1 C9 3_665 . . . -2E1(10) ?
Pd1 O1 C1 C2 . . . . -144.1(2) ?
Pd1 O1 C1 C6 . . . . 38.9(4) ?
O1 C1 C2 C3 . . . . -178.7(3) ?
C6 C1 C2 C3 . . . . -1.5(5) ?
C1 C2 C3 C4 . . . . 0.7(6) ?
C2 C3 C4 C5 . . . . 1.0(6) ?
C3 C4 C5 C6 . . . . -1.8(6) ?
O1 C1 C6 C5 . . . . 177.7(3) ?
C2 C1 C6 C5 . . . . 0.7(4) ?
O1 C1 C6 C7 . . . . -1.0(5) ?
C2 C1 C6 C7 . . . . -178.0(3) ?
C4 C5 C6 C1 . . . . 0.9(5) ?
C4 C5 C6 C7 . . . . 179.6(3) ?
C9 N1 C7 C6 . . . . -178.3(3) ?
Pd1 N1 C7 C6 . . . . 6.9(4) ?
C9 N1 C7 C8 . . . . 2.7(4) ?
Pd1 N1 C7 C8 . . . . -172.1(2) ?
C1 C6 C7 N1 . . . . -24.1(5) ?
C5 C6 C7 N1 . . . . 157.2(3) ?
C1 C6 C7 C8 . . . . 155.0(3) ?
C5 C6 C7 C8 . . . . -23.7(5) ?
C7 N1 C9 C10 . . . . -89.1(3) ?
Pd1 N1 C9 C10 . . . . 86.1(3) ?
N1 C9 C10 C11 . . . . 17.5(4) ?
N1 C9 C10 C15 . . . . -163.5(3) ?
C15 C10 C11 C12 . . . . -0.5(6) ?
C9 C10 C11 C12 . . . . 178.6(4) ?
C10 C11 C12 C13 . . . . -0.1(7) ?
C11 C12 C13 C14 . . . . 0.5(8) ?
C12 C13 C14 C15 . . . . -0.3(7) ?
C13 C14 C15 C10 . . . . -0.3(6) ?
C11 C10 C15 C14 . . . . 0.7(5) ?
C9 C10 C15 C14 . . . . -178.4(3) ?
